data_4307316
loop_
_publ_author_name
'Chun-Mei Wang'
'Shou-Tian Zheng'
'Guo-Yu Yang'

_publ_contact_author_address
;[a] The State Key Laboratory of Structural Chemistry,
Fujian Institute of Research on the Structure of Matter,
Chinese Academy of Sciences,
Fuzhou, Fujian 350002, China
[b] State Key Laboratory of Coordination Chemistry,
Nanjing University,
Nanjing, Jiangsu 210093, China
;
_publ_contact_author_email ygy@ms.fjirsm.ac.cn
_publ_contact_author_fax 86-591-83710051
_publ_contact_author_name 'Guo-Yu Yang'
_publ_contact_author_phone 86-591-83710051
_publ_section_title
;
Novel Copper-Complex-Substituted Tungstogermanates
;
_journal_name_full 'Inorganic Chemistry'
_journal_page_first 616
_journal_page_last 618
_journal_paper_doi 10.1021/ic0618605
_journal_volume 46
_journal_year 2007
_chemical_formula_sum 'C60 H68 Cu5 Ge N12 O41 W8'
_chemical_formula_weight 3474.35
_chemical_name_systematic
; 
 ? 
;
_space_group_IT_number 14
_symmetry_cell_setting monoclinic
_symmetry_space_group_name_Hall '-P 2ybc'
_symmetry_space_group_name_H-M 'P 1 21/c 1'
_atom_sites_solution_hydrogens geom
_atom_sites_solution_primary direct
_atom_sites_solution_secondary difmap
_audit_creation_method SHELXL-97
_cell_angle_alpha 90.00
_cell_angle_beta 91.981(2)
_cell_angle_gamma 90.00
_cell_formula_units_Z 4
_cell_length_a 19.541(3)
_cell_length_b 22.600(4)
_cell_length_c 18.760(3)
_cell_measurement_reflns_used 17908
_cell_measurement_temperature 293(2)
_cell_measurement_theta_max 27.4835
_cell_measurement_theta_min 2.0818
_cell_volume 8280(2)
_computing_cell_refinement 'Bruker XSCANS'
_computing_data_collection 'Bruker XSCANS'
_computing_data_reduction 'Bruker SHELXTL'
_computing_molecular_graphics 'Bruker SHELXTL'
_computing_publication_material 'Bruker SHELXTL'
_computing_structure_refinement 'SHELXL-97 (Sheldrick, 1997)'
_computing_structure_solution 'SHELXS-97 (Sheldrick, 1990)'
_diffrn_ambient_temperature 293(2)
_diffrn_detector_area_resol_mean 28.5714
_diffrn_measured_fraction_theta_full 0.998
_diffrn_measured_fraction_theta_max 0.998
_diffrn_measurement_device_type 'Saturn70 CCD'
_diffrn_measurement_method CCD_Profile_fitting
_diffrn_radiation_monochromator graphite
_diffrn_radiation_source 'fine-focus sealed tube'
_diffrn_radiation_type MoK\a
_diffrn_radiation_wavelength 0.71073
_diffrn_reflns_av_R_equivalents 0.0392
_diffrn_reflns_av_sigmaI/netI 0.0473
_diffrn_reflns_limit_h_max 18
_diffrn_reflns_limit_h_min -23
_diffrn_reflns_limit_k_max 26
_diffrn_reflns_limit_k_min -26
_diffrn_reflns_limit_l_max 21
_diffrn_reflns_limit_l_min -22
_diffrn_reflns_number 53121
_diffrn_reflns_theta_full 25.00
_diffrn_reflns_theta_max 25.00
_diffrn_reflns_theta_min 2.10
_exptl_absorpt_coefficient_mu 12.772
_exptl_absorpt_correction_T_max 1.0000
_exptl_absorpt_correction_T_min 0.7193
_exptl_absorpt_correction_type multi-scan
_exptl_crystal_colour Green
_exptl_crystal_density_diffrn 2.787
_exptl_crystal_density_method 'not measured'
_exptl_crystal_description Prism
_exptl_crystal_F_000 6436
_exptl_crystal_size_max 0.2000
_exptl_crystal_size_mid 0.2000
_exptl_crystal_size_min 0.2000
_refine_diff_density_max 2.594
_refine_diff_density_min -1.649
_refine_diff_density_rms 0.199
_refine_ls_extinction_method none
_refine_ls_goodness_of_fit_ref 1.056
_refine_ls_hydrogen_treatment constr
_refine_ls_matrix_type full
_refine_ls_number_parameters 1098
_refine_ls_number_reflns 14565
_refine_ls_number_restraints 0
_refine_ls_restrained_S_all 1.056
_refine_ls_R_factor_all 0.0471
_refine_ls_R_factor_gt 0.0382
_refine_ls_shift/su_max 0.001
_refine_ls_shift/su_mean 0.000
_refine_ls_structure_factor_coef Fsqd
_refine_ls_weighting_details 'calc w=1/[\s^2^(Fo^2^)+(0.0485P)^2^+45.9533P] where P=(Fo^2^+2Fc^2^)/3'
_refine_ls_weighting_scheme calc
_refine_ls_wR_factor_gt 0.0907
_refine_ls_wR_factor_ref 0.0970
_reflns_number_gt 12630
_reflns_number_total 14565
_reflns_threshold_expression >2sigma(I)
_cod_data_source_file ic0618605si20060927_101901.cif
_cod_data_source_block h021
_cod_depositor_comments
;
The following automatic conversions were performed:
'_symmetry_cell_setting' value 'Monoclinic' changed to 'monoclinic'
according to '/home/saulius/struct/CIF-dictionaries/cif_core.dic'
dictionary named 'cif_core.dic' version 2.4.1 from
2010-06-29.

'_exptl_absorpt_correction_type' value 'Multi-scan' changed
to 'multi-scan' according to
'/home/saulius/struct/CIF-dictionaries/cif_core.dic' dictionary named
'cif_core.dic' version 2.4.1 from 2010-06-29.

Automatic conversion script
Id: cif_fix_enum 1527 2010-12-29 10:47:43Z saulius 
;
_cod_database_code 4307316

loop_
_symmetry_equiv_pos_as_xyz
'x, y, z'
'-x, y+1/2, -z+1/2'
'-x, -y, -z'
'x, -y-1/2, z-1/2'

loop_
_atom_site_label
_atom_site_type_symbol
_atom_site_fract_x
_atom_site_fract_y
_atom_site_fract_z
_atom_site_U_iso_or_equiv
_atom_site_adp_type
_atom_site_occupancy
_atom_site_symmetry_multiplicity
_atom_site_calc_flag
_atom_site_refinement_flags
_atom_site_disorder_assembly
_atom_site_disorder_group
W1 W 0.185753(18) 0.467268(16) 0.119823(18) 0.02479(9) Uani 1 1 d . . .
W2 W 0.324734(18) 0.388068(15) 0.227874(18) 0.02300(9) Uani 1 1 d . . .
W3 W 0.208494(18) 0.373450(17) 0.359870(19) 0.02631(9) Uani 1 1 d . . .
W4 W 0.410210(18) 0.538221(16) 0.24993(2) 0.02684(9) Uani 1 1 d . . .
W5 W 0.360878(19) 0.436598(17) 0.396306(19) 0.02858(10) Uani 1 1 d . . .
W6 W 0.076313(18) 0.452180(18) 0.253091(19) 0.02836(10) Uani 1 1 d . . .
W7 W 0.291890(19) 0.607426(16) 0.14888(2) 0.02809(10) Uani 1 1 d . . .
W8 W 0.109154(19) 0.585948(18) 0.18762(2) 0.03079(10) Uani 1 1 d . . .
Ge Ge 0.23785(4) 0.51937(4) 0.29626(5) 0.02273(19) Uani 1 1 d . . .
Cu1 Cu 0.12444(6) 0.49744(5) 0.42925(6) 0.0317(3) Uani 1 1 d . . .
Cu2 Cu 0.16022(6) 0.62494(5) 0.36882(7) 0.0366(3) Uani 1 1 d . . .
Cu3 Cu 0.35433(7) 0.67133(6) 0.29705(7) 0.0404(3) Uani 1 1 d . . .
Cu4 Cu 0.35208(6) 0.48266(5) 0.09898(6) 0.0280(2) Uani 1 1 d . . .
Cu5 Cu 0.25943(6) 0.24959(5) 0.25851(6) 0.0284(2) Uani 1 1 d . . .
O1 O 0.1860(3) 0.4388(3) 0.0344(3) 0.0333(15) Uani 1 1 d . . .
O2 O 0.1716(3) 0.5081(3) 0.2316(3) 0.0237(13) Uani 1 1 d . . .
O3 O 0.2481(3) 0.4140(3) 0.1675(3) 0.0272(14) Uani 1 1 d . . .
O4 O 0.1318(3) 0.5358(3) 0.1039(3) 0.0304(14) Uani 1 1 d . . .
O5 O 0.1093(3) 0.4288(3) 0.1562(3) 0.0262(13) Uani 1 1 d . . .
O6 O 0.2644(3) 0.5216(3) 0.1186(3) 0.0276(14) Uani 1 1 d . . .
O7 O 0.3845(3) 0.3847(3) 0.3056(3) 0.0285(14) Uani 1 1 d . . .
O8 O 0.3665(3) 0.4614(3) 0.2002(3) 0.0257(13) Uani 1 1 d . . .
O9 O 0.2714(3) 0.4484(3) 0.3143(3) 0.0225(13) Uani 1 1 d . . .
O10 O 0.2619(3) 0.3369(3) 0.2767(3) 0.0277(14) Uani 1 1 d . . .
O11 O 0.3607(3) 0.3383(3) 0.1717(4) 0.0345(15) Uani 1 1 d . . .
O12 O 0.1721(3) 0.4226(3) 0.4216(3) 0.0333(15) Uani 1 1 d . . .
O13 O 0.1760(3) 0.3060(3) 0.3853(3) 0.0356(15) Uani 1 1 d . . .
O14 O 0.1425(3) 0.3941(3) 0.2869(3) 0.0325(15) Uani 1 1 d . . .
O15 O 0.2965(3) 0.3730(3) 0.4119(3) 0.0318(15) Uani 1 1 d . . .
O16 O 0.4236(3) 0.6111(3) 0.2855(4) 0.0354(15) Uani 1 1 d . . .
O17 O 0.3006(3) 0.5628(3) 0.2582(3) 0.0267(13) Uani 1 1 d . . .
O18 O 0.3823(3) 0.5679(3) 0.1547(3) 0.0293(14) Uani 1 1 d . . .
O19 O 0.4000(3) 0.4970(3) 0.3354(3) 0.0315(14) Uani 1 1 d . . .
O20 O 0.4933(3) 0.5188(3) 0.2302(4) 0.0362(16) Uani 1 1 d . . .
O21 O 0.3263(3) 0.4876(3) 0.4547(4) 0.0416(17) Uani 1 1 d . . .
O22 O 0.4329(4) 0.4122(3) 0.4436(4) 0.0447(18) Uani 1 1 d . . .
O23 O 0.0737(3) 0.4835(3) 0.3405(3) 0.0344(15) Uani 1 1 d . . .
O24 O 0.0442(3) 0.5249(3) 0.2080(3) 0.0329(15) Uani 1 1 d . . .
O25 O 0.0023(3) 0.4092(3) 0.2485(4) 0.0383(16) Uani 1 1 d . . .
O26 O 0.1997(3) 0.6185(3) 0.1697(3) 0.0327(15) Uani 1 1 d . . .
O27 O 0.3251(3) 0.6701(3) 0.1981(4) 0.0357(16) Uani 1 1 d . . .
O28 O 0.2951(3) 0.6327(3) 0.0630(4) 0.0377(16) Uani 1 1 d . . .
O29 O 0.0567(4) 0.6357(3) 0.1429(4) 0.0454(18) Uani 1 1 d . . .
O30 O 0.1148(3) 0.6156(3) 0.2768(4) 0.0373(16) Uani 1 1 d . . .
O31 O 0.2038(3) 0.5505(3) 0.3716(3) 0.0299(14) Uani 1 1 d . . .
C1 C 0.2054(6) 0.4761(5) 0.5640(5) 0.044(3) Uani 1 1 d . . .
H1A H 0.2328 0.4521 0.5367 0.053 Uiso 1 1 calc R . .
C2 C 0.2193(7) 0.4805(7) 0.6362(7) 0.072(4) Uani 1 1 d . . .
H2A H 0.2560 0.4601 0.6573 0.087 Uiso 1 1 calc R . .
C3 C 0.1777(7) 0.5158(7) 0.6772(7) 0.078(5) Uani 1 1 d . . .
H3A H 0.1862 0.5196 0.7260 0.093 Uiso 1 1 calc R . .
C4 C 0.1242(6) 0.5447(6) 0.6444(6) 0.055(3) Uani 1 1 d . . .
H4A H 0.0951 0.5674 0.6715 0.066 Uiso 1 1 calc R . .
C5 C 0.1123(5) 0.5409(5) 0.5713(5) 0.037(2) Uani 1 1 d . . .
C6 C 0.0582(5) 0.5707(4) 0.5297(5) 0.036(2) Uani 1 1 d . . .
C7 C 0.0102(5) 0.6095(5) 0.5567(6) 0.043(3) Uani 1 1 d . . .
H7A H 0.0126 0.6187 0.6050 0.052 Uiso 1 1 calc R . .
C8 C -0.0393(6) 0.6339(5) 0.5155(7) 0.052(3) Uani 1 1 d . . .
H8A H -0.0710 0.6597 0.5343 0.062 Uiso 1 1 calc R . .
C9 C -0.0416(6) 0.6196(5) 0.4446(7) 0.052(3) Uani 1 1 d . . .
H9A H -0.0752 0.6360 0.4143 0.062 Uiso 1 1 calc R . .
C10 C 0.0059(5) 0.5808(5) 0.4180(6) 0.045(3) Uani 1 1 d . . .
H10A H 0.0041 0.5715 0.3696 0.054 Uiso 1 1 calc R . .
C11 C 0.2545(6) 0.6130(6) 0.4957(6) 0.056(3) Uani 1 1 d . . .
H11A H 0.2720 0.5804 0.4723 0.067 Uiso 1 1 calc R . .
C12 C 0.2810(7) 0.6292(7) 0.5638(7) 0.065(4) Uani 1 1 d . . .
H12A H 0.3164 0.6077 0.5857 0.078 Uiso 1 1 calc R . .
C13 C 0.2545(8) 0.6757(9) 0.5960(9) 0.092(5) Uani 1 1 d . . .
H13A H 0.2717 0.6859 0.6412 0.110 Uiso 1 1 calc R . .
C14 C 0.2016(8) 0.7105(8) 0.5648(8) 0.081(5) Uani 1 1 d . . .
H14A H 0.1837 0.7433 0.5875 0.098 Uiso 1 1 calc R . .
C15 C 0.1777(6) 0.6921(6) 0.4972(7) 0.056(3) Uani 1 1 d . . .
C16 C 0.1242(6) 0.7223(5) 0.4556(7) 0.056(3) Uani 1 1 d . . .
C17 C 0.0917(8) 0.7740(7) 0.4763(9) 0.083(5) Uani 1 1 d . . .
H17A H 0.1018 0.7907 0.5208 0.099 Uiso 1 1 calc R . .
C18 C 0.0449(8) 0.8000(7) 0.4303(10) 0.083(5) Uani 1 1 d . . .
H18A H 0.0234 0.8349 0.4434 0.100 Uiso 1 1 calc R . .
C19 C 0.0291(7) 0.7749(7) 0.3645(9) 0.077(4) Uani 1 1 d . . .
H19A H -0.0034 0.7923 0.3337 0.092 Uiso 1 1 calc R . .
C20 C 0.0624(6) 0.7234(6) 0.3448(8) 0.064(4) Uani 1 1 d . . .
H20A H 0.0526 0.7059 0.3008 0.077 Uiso 1 1 calc R . .
C21 C 0.4302(6) 0.6571(5) 0.4371(6) 0.049(3) Uani 1 1 d . . .
H21A H 0.4512 0.6243 0.4175 0.059 Uiso 1 1 calc R . .
C22 C 0.4501(6) 0.6753(6) 0.5035(7) 0.059(3) Uani 1 1 d . . .
H22A H 0.4849 0.6553 0.5285 0.071 Uiso 1 1 calc R . .
C23 C 0.4189(6) 0.7230(5) 0.5339(7) 0.054(3) Uani 1 1 d . . .
H23A H 0.4318 0.7359 0.5795 0.065 Uiso 1 1 calc R . .
C24 C 0.3682(6) 0.7509(5) 0.4946(7) 0.051(3) Uani 1 1 d . . .
H24A H 0.3465 0.7835 0.5140 0.061 Uiso 1 1 calc R . .
C25 C 0.3489(5) 0.7323(5) 0.4285(6) 0.039(2) Uani 1 1 d . . .
C26 C 0.2946(5) 0.7584(5) 0.3818(6) 0.045(3) Uani 1 1 d . . .
C27 C 0.2573(6) 0.8077(5) 0.3997(7) 0.050(3) Uani 1 1 d . . .
H27A H 0.2663 0.8269 0.4430 0.060 Uiso 1 1 calc R . .
C28 C 0.2061(7) 0.8287(6) 0.3527(7) 0.060(3) Uani 1 1 d . . .
H28A H 0.1805 0.8620 0.3636 0.072 Uiso 1 1 calc R . .
C29 C 0.1949(7) 0.7989(6) 0.2902(8) 0.063(4) Uani 1 1 d . . .
H29A H 0.1612 0.8122 0.2579 0.076 Uiso 1 1 calc R . .
C30 C 0.2329(6) 0.7487(5) 0.2739(7) 0.050(3) Uani 1 1 d . . .
H30A H 0.2234 0.7281 0.2319 0.060 Uiso 1 1 calc R . .
C31 C 0.4856(5) 0.4174(4) 0.1139(6) 0.042(3) Uani 1 1 d . . .
H31A H 0.4800 0.4193 0.1629 0.050 Uiso 1 1 calc R . .
C32 C 0.5438(6) 0.3917(5) 0.0892(8) 0.060(4) Uani 1 1 d . . .
H32A H 0.5760 0.3749 0.1206 0.072 Uiso 1 1 calc R . .
C33 C 0.5536(7) 0.3914(5) 0.0164(8) 0.062(4) Uani 1 1 d . . .
H33A H 0.5931 0.3750 -0.0016 0.075 Uiso 1 1 calc R . .
C34 C 0.5044(7) 0.4158(5) -0.0291(8) 0.062(4) Uani 1 1 d . . .
H34A H 0.5107 0.4170 -0.0779 0.075 Uiso 1 1 calc R . .
C35 C 0.4450(5) 0.4387(4) -0.0006(6) 0.039(3) Uani 1 1 d . . .
C36 C 0.3899(6) 0.4651(4) -0.0451(5) 0.041(3) Uani 1 1 d . . .
C37 C 0.3854(7) 0.4638(5) -0.1186(7) 0.057(4) Uani 1 1 d . . .
H37A H 0.4188 0.4447 -0.1442 0.069 Uiso 1 1 calc R . .
C38 C 0.3313(8) 0.4909(7) -0.1534(7) 0.068(4) Uani 1 1 d . . .
H38A H 0.3284 0.4912 -0.2030 0.081 Uiso 1 1 calc R . .
C39 C 0.2806(7) 0.5179(6) -0.1145(6) 0.060(3) Uani 1 1 d . . .
H39A H 0.2432 0.5358 -0.1377 0.072 Uiso 1 1 calc R . .
C40 C 0.2866(5) 0.5178(5) -0.0418(5) 0.041(3) Uani 1 1 d . . .
H40A H 0.2532 0.5364 -0.0156 0.050 Uiso 1 1 calc R . .
C41 C 0.3732(6) 0.1586(5) 0.2253(6) 0.043(3) Uani 1 1 d . . .
H41A H 0.3861 0.1607 0.2734 0.052 Uiso 1 1 calc R . .
C42 C 0.4086(6) 0.1208(5) 0.1815(6) 0.049(3) Uani 1 1 d . . .
H42A H 0.4461 0.0994 0.1993 0.059 Uiso 1 1 calc R . .
C43 C 0.3870(6) 0.1157(5) 0.1105(6) 0.047(3) Uani 1 1 d . . .
H43A H 0.4086 0.0895 0.0804 0.057 Uiso 1 1 calc R . .
C44 C 0.3332(5) 0.1498(5) 0.0852(5) 0.039(2) Uani 1 1 d . . .
H44A H 0.3191 0.1479 0.0374 0.047 Uiso 1 1 calc R . .
C45 C 0.3002(5) 0.1870(4) 0.1318(5) 0.029(2) Uani 1 1 d . . .
C46 C 0.2415(5) 0.2244(4) 0.1097(5) 0.0273(19) Uani 1 1 d . . .
C47 C 0.2099(5) 0.2254(4) 0.0430(5) 0.037(2) Uani 1 1 d . . .
H47A H 0.2233 0.1991 0.0080 0.044 Uiso 1 1 calc R . .
C48 C 0.1589(5) 0.2652(4) 0.0285(5) 0.037(2) Uani 1 1 d . . .
H48A H 0.1382 0.2667 -0.0169 0.044 Uiso 1 1 calc R . .
C49 C 0.1382(5) 0.3025(5) 0.0797(5) 0.039(2) Uani 1 1 d . . .
H49A H 0.1031 0.3294 0.0698 0.047 Uiso 1 1 calc R . .
C50 C 0.1692(5) 0.3005(4) 0.1463(5) 0.033(2) Uani 1 1 d . . .
H50A H 0.1553 0.3267 0.1813 0.039 Uiso 1 1 calc R . .
C51 C 0.3529(5) 0.2494(4) 0.3850(5) 0.032(2) Uani 1 1 d . . .
H51A H 0.3760 0.2794 0.3617 0.038 Uiso 1 1 calc R . .
C52 C 0.3773(6) 0.2311(5) 0.4512(6) 0.045(3) Uani 1 1 d . . .
H52A H 0.4159 0.2488 0.4724 0.054 Uiso 1 1 calc R . .
C53 C 0.3445(6) 0.1869(5) 0.4851(5) 0.042(3) Uani 1 1 d . . .
H53A H 0.3606 0.1739 0.5297 0.051 Uiso 1 1 calc R . .
C54 C 0.2868(5) 0.1609(4) 0.4528(5) 0.038(2) Uani 1 1 d . . .
H54A H 0.2644 0.1302 0.4753 0.046 Uiso 1 1 calc R . .
C55 C 0.2629(5) 0.1812(4) 0.3870(5) 0.033(2) Uani 1 1 d . . .
C56 C 0.2020(5) 0.1586(4) 0.3480(5) 0.032(2) Uani 1 1 d . . .
C57 C 0.1623(6) 0.1124(5) 0.3729(6) 0.052(3) Uani 1 1 d . . .
H57A H 0.1739 0.0940 0.4159 0.062 Uiso 1 1 calc R . .
C58 C 0.1051(6) 0.0939(6) 0.3328(7) 0.063(4) Uani 1 1 d . . .
H58A H 0.0790 0.0620 0.3474 0.075 Uiso 1 1 calc R . .
C59 C 0.0878(6) 0.1244(6) 0.2697(7) 0.053(3) Uani 1 1 d . . .
H59A H 0.0488 0.1142 0.2427 0.064 Uiso 1 1 calc R . .
C60 C 0.1287(5) 0.1690(5) 0.2486(6) 0.042(3) Uani 1 1 d . . .
H60A H 0.1177 0.1881 0.2058 0.050 Uiso 1 1 calc R . .
N1 N 0.1534(4) 0.5055(4) 0.5317(4) 0.0341(19) Uani 1 1 d . . .
N2 N 0.0541(4) 0.5567(4) 0.4599(4) 0.0339(19) Uani 1 1 d . . .
N3 N 0.2038(5) 0.6450(4) 0.4651(5) 0.046(2) Uani 1 1 d . . .
N4 N 0.1087(5) 0.6994(4) 0.3902(5) 0.049(2) Uani 1 1 d . . .
N5 N 0.3808(4) 0.6856(4) 0.3987(5) 0.042(2) Uani 1 1 d . . .
N6 N 0.2834(5) 0.7303(4) 0.3194(5) 0.046(2) Uani 1 1 d . . .
N7 N 0.4367(4) 0.4397(4) 0.0700(4) 0.036(2) Uani 1 1 d . . .
N8 N 0.3395(5) 0.4916(4) -0.0075(4) 0.041(2) Uani 1 1 d . . .
N9 N 0.3212(4) 0.1921(3) 0.2007(4) 0.0308(17) Uani 1 1 d . . .
N10 N 0.2192(4) 0.2614(3) 0.1620(4) 0.0288(17) Uani 1 1 d . . .
N11 N 0.2977(4) 0.2259(3) 0.3534(4) 0.0265(16) Uani 1 1 d . . .
N12 N 0.1848(4) 0.1872(3) 0.2870(4) 0.0324(18) Uani 1 1 d . . .
O1W O 0.4406(7) 0.7534(6) 0.2773(7) 0.117(4) Uiso 1 1 d . . .
O2W O 0.4297(6) -0.0282(5) 0.0566(6) 0.095(3) Uiso 1 1 d . . .
O3W O 0.5103(6) 0.3217(5) -0.1604(6) 0.092(3) Uiso 1 1 d . . .
O4W O 0.1147(6) 0.9450(5) 0.3346(7) 0.105(4) Uiso 1 1 d . . .
O5W O 0.4015(6) 0.5440(5) -0.3045(6) 0.095(3) Uiso 1 1 d . . .
O6W O 0.5394(7) 0.7619(6) 0.3812(7) 0.113(4) Uiso 1 1 d . . .
O7W O 0.4774(7) 0.8462(6) 0.1987(8) 0.130(5) Uiso 1 1 d . . .
O8W O -0.0514(8) 0.7908(7) 0.2010(9) 0.154(6) Uiso 1 1 d . . .
O9W O -0.0317(12) 0.9078(10) 0.5084(13) 0.226(10) Uiso 1 1 d . . .
O10W O 0.0775(9) 0.7424(8) 0.6628(10) 0.069(5) Uiso 0.50 1 d P . .
O11W O 0.0736(15) 0.9698(13) 0.4634(17) 0.135(10) Uiso 0.50 1 d P . .

loop_
_atom_site_aniso_label
_atom_site_aniso_U_11
_atom_site_aniso_U_22
_atom_site_aniso_U_33
_atom_site_aniso_U_23
_atom_site_aniso_U_13
_atom_site_aniso_U_12
W1 0.0264(2) 0.0318(2) 0.01631(18) -0.00170(14) 0.00291(14) 0.00339(14)
W2 0.02438(19) 0.02709(19) 0.01779(18) -0.00116(14) 0.00451(13) 0.00259(14)
W3 0.0277(2) 0.0342(2) 0.01739(19) 0.00243(15) 0.00521(14) 0.00407(15)
W4 0.02295(19) 0.0305(2) 0.0273(2) -0.00433(15) 0.00441(14) -0.00035(14)
W5 0.0278(2) 0.0388(2) 0.01910(19) -0.00189(16) -0.00062(14) 0.00503(16)
W6 0.02148(19) 0.0424(2) 0.0213(2) -0.00014(16) 0.00339(14) 0.00348(15)
W7 0.0322(2) 0.0283(2) 0.0242(2) 0.00086(15) 0.00650(15) 0.00209(15)
W8 0.0287(2) 0.0374(2) 0.0264(2) -0.00027(16) 0.00244(15) 0.01049(16)
Ge 0.0216(5) 0.0300(5) 0.0168(4) -0.0007(4) 0.0040(3) 0.0042(4)
Cu1 0.0326(6) 0.0421(7) 0.0206(6) -0.0020(5) 0.0070(4) 0.0066(5)
Cu2 0.0364(7) 0.0399(7) 0.0341(7) -0.0057(5) 0.0082(5) 0.0035(5)
Cu3 0.0484(8) 0.0391(7) 0.0337(7) -0.0093(6) 0.0010(5) 0.0129(6)
Cu4 0.0298(6) 0.0335(6) 0.0214(6) -0.0022(5) 0.0090(4) 0.0025(5)
Cu5 0.0352(6) 0.0294(6) 0.0202(6) 0.0011(5) -0.0037(4) 0.0011(5)
O1 0.038(4) 0.038(4) 0.025(4) 0.002(3) 0.003(3) 0.004(3)
O2 0.026(3) 0.029(3) 0.017(3) 0.000(2) 0.002(2) 0.007(2)
O3 0.023(3) 0.029(3) 0.030(4) -0.005(3) 0.006(3) -0.003(3)
O4 0.036(4) 0.036(4) 0.019(3) 0.001(3) -0.002(3) 0.010(3)
O5 0.025(3) 0.040(4) 0.014(3) 0.001(3) 0.000(2) 0.003(3)
O6 0.036(4) 0.029(3) 0.018(3) 0.001(3) 0.008(3) 0.003(3)
O7 0.027(3) 0.036(4) 0.023(3) 0.000(3) 0.003(3) 0.004(3)
O8 0.026(3) 0.031(3) 0.020(3) -0.003(3) 0.001(2) 0.002(3)
O9 0.022(3) 0.032(3) 0.013(3) -0.005(2) -0.003(2) 0.004(2)
O10 0.033(4) 0.030(3) 0.021(3) -0.001(3) 0.006(3) 0.001(3)
O11 0.035(4) 0.032(4) 0.036(4) -0.005(3) 0.009(3) 0.004(3)
O12 0.032(4) 0.045(4) 0.023(3) 0.002(3) 0.005(3) 0.006(3)
O13 0.038(4) 0.039(4) 0.030(4) 0.008(3) 0.003(3) 0.004(3)
O14 0.026(3) 0.045(4) 0.027(4) -0.005(3) 0.005(3) 0.003(3)
O15 0.036(4) 0.040(4) 0.019(3) 0.002(3) -0.002(3) 0.007(3)
O16 0.027(4) 0.037(4) 0.042(4) -0.006(3) -0.002(3) 0.002(3)
O17 0.025(3) 0.031(3) 0.024(3) 0.003(3) 0.003(2) 0.006(3)
O18 0.035(4) 0.030(3) 0.024(3) 0.000(3) 0.009(3) -0.001(3)
O19 0.030(4) 0.036(4) 0.028(4) -0.005(3) -0.003(3) 0.000(3)
O20 0.033(4) 0.043(4) 0.033(4) -0.014(3) 0.005(3) 0.000(3)
O21 0.040(4) 0.055(5) 0.031(4) -0.012(3) 0.004(3) 0.004(3)
O22 0.038(4) 0.060(5) 0.035(4) 0.006(4) -0.007(3) 0.008(3)
O23 0.028(4) 0.049(4) 0.027(4) -0.001(3) 0.005(3) 0.009(3)
O24 0.022(3) 0.049(4) 0.027(4) -0.005(3) 0.004(3) 0.005(3)
O25 0.028(4) 0.050(4) 0.038(4) 0.003(3) 0.004(3) -0.003(3)
O26 0.037(4) 0.026(3) 0.035(4) 0.000(3) 0.004(3) 0.005(3)
O27 0.043(4) 0.028(3) 0.037(4) 0.000(3) 0.006(3) 0.006(3)
O28 0.045(4) 0.040(4) 0.029(4) 0.004(3) 0.007(3) 0.000(3)
O29 0.047(4) 0.048(4) 0.041(4) 0.001(3) 0.009(3) 0.016(3)
O30 0.038(4) 0.039(4) 0.036(4) -0.005(3) 0.013(3) 0.010(3)
O31 0.035(4) 0.037(4) 0.018(3) -0.001(3) 0.008(3) 0.009(3)
C1 0.049(7) 0.061(7) 0.023(5) -0.003(5) 0.006(4) 0.009(5)
C2 0.066(9) 0.103(11) 0.048(8) 0.000(8) 0.002(6) 0.030(8)
C3 0.073(10) 0.125(13) 0.035(7) -0.017(8) -0.008(6) 0.035(9)
C4 0.051(7) 0.080(9) 0.034(7) -0.011(6) 0.011(5) 0.010(6)
C5 0.033(6) 0.051(6) 0.027(5) -0.002(5) 0.013(4) -0.006(5)
C6 0.044(6) 0.037(5) 0.027(5) 0.001(4) 0.019(4) -0.006(4)
C7 0.037(6) 0.051(7) 0.042(6) -0.007(5) 0.015(5) 0.009(5)
C8 0.039(6) 0.050(7) 0.069(9) -0.010(6) 0.026(6) 0.017(5)
C9 0.047(7) 0.052(7) 0.057(8) 0.003(6) 0.014(6) 0.019(5)
C10 0.041(6) 0.059(7) 0.036(6) 0.010(5) 0.002(5) 0.007(5)
C11 0.049(7) 0.076(9) 0.042(7) 0.000(6) 0.007(5) -0.007(6)
C12 0.057(8) 0.085(10) 0.054(8) -0.007(7) 0.005(6) -0.010(7)
C13 0.073(11) 0.141(16) 0.060(10) -0.038(11) -0.002(8) 0.002(10)
C14 0.078(11) 0.107(12) 0.060(10) -0.049(9) 0.007(8) 0.003(9)
C15 0.059(8) 0.061(8) 0.048(7) -0.020(6) 0.015(6) -0.010(6)
C16 0.052(7) 0.057(8) 0.060(8) -0.027(6) 0.022(6) -0.006(6)
C17 0.062(9) 0.087(11) 0.100(13) -0.049(10) 0.020(9) 0.010(8)
C18 0.067(10) 0.065(10) 0.118(15) -0.040(10) 0.008(9) 0.009(8)
C19 0.053(9) 0.080(10) 0.098(12) -0.004(9) 0.004(8) 0.023(7)
C20 0.043(7) 0.061(8) 0.089(11) -0.003(7) 0.023(7) 0.015(6)
C21 0.054(7) 0.046(7) 0.048(7) 0.005(5) 0.004(5) 0.011(5)
C22 0.058(8) 0.058(8) 0.059(8) -0.003(6) -0.024(6) 0.008(6)
C23 0.062(8) 0.056(8) 0.043(7) -0.012(6) -0.011(6) -0.002(6)
C24 0.051(7) 0.040(6) 0.060(8) -0.023(6) -0.004(6) 0.002(5)
C25 0.040(6) 0.041(6) 0.037(6) -0.008(5) 0.005(4) -0.002(5)
C26 0.040(6) 0.048(6) 0.046(7) -0.001(5) 0.006(5) 0.003(5)
C27 0.044(7) 0.050(7) 0.058(8) -0.017(6) 0.005(5) 0.007(5)
C28 0.063(8) 0.061(8) 0.057(8) -0.007(7) 0.004(6) 0.023(6)
C29 0.054(8) 0.068(9) 0.067(9) 0.012(7) 0.003(6) 0.018(6)
C30 0.042(7) 0.052(7) 0.056(8) -0.008(6) 0.000(5) 0.002(5)
C31 0.039(6) 0.034(6) 0.052(7) 0.002(5) 0.008(5) -0.001(5)
C32 0.042(7) 0.058(8) 0.083(10) 0.007(7) 0.032(7) 0.003(6)
C33 0.053(8) 0.037(6) 0.099(11) -0.003(7) 0.045(8) -0.005(6)
C34 0.065(9) 0.054(7) 0.071(9) -0.012(7) 0.051(8) -0.001(7)
C35 0.046(6) 0.026(5) 0.047(7) -0.008(5) 0.027(5) -0.006(4)
C36 0.059(7) 0.039(6) 0.026(6) 0.000(4) 0.023(5) -0.010(5)
C37 0.072(9) 0.057(8) 0.044(7) -0.027(6) 0.026(6) -0.016(6)
C38 0.086(11) 0.092(11) 0.026(7) -0.008(7) 0.009(6) -0.016(8)
C39 0.071(9) 0.074(9) 0.036(7) 0.009(6) 0.006(6) -0.003(7)
C40 0.043(6) 0.059(7) 0.023(5) 0.008(5) 0.008(4) 0.003(5)
C41 0.052(7) 0.047(6) 0.031(6) 0.001(5) -0.001(5) 0.006(5)
C42 0.038(6) 0.058(7) 0.052(7) 0.002(6) 0.009(5) 0.023(5)
C43 0.054(7) 0.047(6) 0.042(7) -0.016(5) 0.013(5) 0.012(5)
C44 0.043(6) 0.048(6) 0.026(5) -0.008(5) 0.006(4) 0.006(5)
C45 0.027(5) 0.029(5) 0.031(5) -0.005(4) 0.006(4) -0.006(4)
C46 0.032(5) 0.028(5) 0.022(5) 0.001(4) 0.003(4) -0.005(4)
C47 0.042(6) 0.038(6) 0.030(6) -0.010(4) -0.002(4) -0.002(4)
C48 0.047(6) 0.042(6) 0.021(5) 0.007(4) -0.006(4) 0.001(5)
C49 0.038(6) 0.045(6) 0.035(6) 0.004(5) -0.001(4) -0.005(5)
C50 0.030(5) 0.034(5) 0.034(6) -0.005(4) 0.000(4) 0.005(4)
C51 0.025(5) 0.038(5) 0.032(5) -0.003(4) -0.001(4) -0.003(4)
C52 0.045(7) 0.055(7) 0.035(6) -0.005(5) -0.007(5) 0.001(5)
C53 0.054(7) 0.048(6) 0.025(5) 0.002(5) -0.006(5) 0.010(5)
C54 0.053(7) 0.036(6) 0.025(5) 0.009(4) 0.003(4) 0.006(5)
C55 0.035(5) 0.038(5) 0.025(5) 0.002(4) 0.000(4) 0.010(4)
C56 0.031(5) 0.034(5) 0.032(5) -0.002(4) 0.004(4) 0.008(4)
C57 0.042(7) 0.064(8) 0.048(7) 0.021(6) -0.011(5) -0.017(6)
C58 0.049(8) 0.066(8) 0.073(9) 0.016(7) -0.002(6) -0.032(6)
C59 0.036(6) 0.074(9) 0.050(7) -0.004(6) -0.006(5) -0.019(6)
C60 0.028(6) 0.054(7) 0.042(6) 0.006(5) -0.012(4) -0.007(5)
N1 0.030(4) 0.041(5) 0.032(5) -0.005(4) 0.006(3) 0.004(4)
N2 0.029(4) 0.040(5) 0.034(5) 0.003(4) 0.009(3) 0.000(3)
N3 0.039(5) 0.055(6) 0.044(6) -0.008(5) 0.010(4) -0.011(4)
N4 0.041(5) 0.047(6) 0.059(7) -0.001(5) 0.007(4) 0.006(4)
N5 0.048(5) 0.036(5) 0.042(5) -0.005(4) 0.009(4) 0.008(4)
N6 0.048(6) 0.050(6) 0.040(5) -0.007(4) 0.006(4) 0.005(4)
N7 0.039(5) 0.034(5) 0.037(5) -0.010(4) 0.018(4) -0.002(4)
N8 0.051(6) 0.048(5) 0.026(5) -0.006(4) 0.015(4) -0.012(4)
N9 0.030(4) 0.038(5) 0.024(4) 0.002(3) -0.005(3) 0.004(3)
N10 0.029(4) 0.036(4) 0.020(4) 0.003(3) -0.007(3) 0.003(3)
N11 0.034(4) 0.028(4) 0.017(4) 0.008(3) -0.002(3) 0.000(3)
N12 0.036(5) 0.033(4) 0.028(4) 0.000(3) -0.004(3) -0.004(3)

loop_
_atom_type_symbol
_atom_type_description
_atom_type_scat_dispersion_real
_atom_type_scat_dispersion_imag
_atom_type_scat_source
C C 0.0033 0.0016 'International Tables Vol C Tables 4.2.6.8 and 6.1.1.4'
H H 0.0000 0.0000 'International Tables Vol C Tables 4.2.6.8 and 6.1.1.4'
N N 0.0061 0.0033 'International Tables Vol C Tables 4.2.6.8 and 6.1.1.4'
O O 0.0106 0.0060 'International Tables Vol C Tables 4.2.6.8 and 6.1.1.4'
Cu Cu 0.3201 1.2651 'International Tables Vol C Tables 4.2.6.8 and 6.1.1.4'
Ge Ge 0.1547 1.8001 'International Tables Vol C Tables 4.2.6.8 and 6.1.1.4'
W W -0.8490 6.8722 'International Tables Vol C Tables 4.2.6.8 and 6.1.1.4'

loop_
_geom_angle_atom_site_label_1
_geom_angle_atom_site_label_2
_geom_angle_atom_site_label_3
_geom_angle
_geom_angle_site_symmetry_1
_geom_angle_site_symmetry_3
_geom_angle_publ_flag
O1 W1 O5 101.1(3) . . ?
O1 W1 O4 100.3(3) . . ?
O5 W1 O4 89.5(3) . . ?
O1 W1 O3 100.2(3) . . ?
O5 W1 O3 92.4(2) . . ?
O4 W1 O3 158.7(3) . . ?
O1 W1 O6 101.2(3) . . ?
O5 W1 O6 157.7(2) . . ?
O4 W1 O6 85.3(3) . . ?
O3 W1 O6 85.0(2) . . ?
O1 W1 O2 173.1(3) . . ?
O5 W1 O2 74.6(2) . . ?
O4 W1 O2 74.6(2) . . ?
O3 W1 O2 85.5(2) . . ?
O6 W1 O2 83.1(2) . . ?
O11 W2 O7 101.5(3) . . ?
O11 W2 O8 102.3(3) . . ?
O7 W2 O8 89.2(3) . . ?
O11 W2 O3 99.5(3) . . ?
O7 W2 O3 159.0(2) . . ?
O8 W2 O3 84.7(2) . . ?
O11 W2 O10 100.3(3) . . ?
O7 W2 O10 89.7(3) . . ?
O8 W2 O10 157.1(2) . . ?
O3 W2 O10 88.2(2) . . ?
O11 W2 O9 173.7(3) . . ?
O7 W2 O9 76.4(2) . . ?
O8 W2 O9 83.7(2) . . ?
O3 W2 O9 82.9(2) . . ?
O10 W2 O9 73.8(2) . . ?
O13 W3 O12 102.4(3) . . ?
O13 W3 O14 99.7(3) . . ?
O12 W3 O14 92.2(3) . . ?
O13 W3 O15 100.6(3) . . ?
O12 W3 O15 92.4(3) . . ?
O14 W3 O15 157.6(3) . . ?
O13 W3 O10 93.1(3) . . ?
O12 W3 O10 164.5(3) . . ?
O14 W3 O10 84.5(2) . . ?
O15 W3 O10 85.2(2) . . ?
O13 W3 O9 165.9(3) . . ?
O12 W3 O9 90.7(2) . . ?
O14 W3 O9 84.7(2) . . ?
O15 W3 O9 73.3(2) . . ?
O10 W3 O9 73.9(2) . . ?
O20 W4 O16 100.8(3) . . ?
O20 W4 O19 100.7(3) . . ?
O16 W4 O19 99.0(3) . . ?
O20 W4 O18 97.2(3) . . ?
O16 W4 O18 93.2(3) . . ?
O19 W4 O18 156.0(3) . . ?
O20 W4 O8 93.7(3) . . ?
O16 W4 O8 163.8(3) . . ?
O19 W4 O8 85.2(2) . . ?
O18 W4 O8 77.7(2) . . ?
O20 W4 O17 171.7(3) . . ?
O16 W4 O17 82.7(3) . . ?
O19 W4 O17 86.1(2) . . ?
O18 W4 O17 75.0(2) . . ?
O8 W4 O17 82.1(2) . . ?
O22 W5 O21 102.4(3) . . ?
O22 W5 O15 102.0(3) . . ?
O21 W5 O15 97.3(3) . . ?
O22 W5 O19 101.3(3) . . ?
O21 W5 O19 94.2(3) . . ?
O15 W5 O19 151.1(3) . . ?
O22 W5 O7 92.3(3) . . ?
O21 W5 O7 164.9(3) . . ?
O15 W5 O7 82.6(2) . . ?
O19 W5 O7 79.5(2) . . ?
O22 W5 O9 164.9(3) . . ?
O21 W5 O9 92.4(3) . . ?
O15 W5 O9 72.8(2) . . ?
O19 W5 O9 80.3(2) . . ?
O7 W5 O9 73.2(2) . . ?
O25 W6 O23 102.5(3) . . ?
O25 W6 O14 100.5(3) . . ?
O23 W6 O14 90.5(3) . . ?
O25 W6 O24 101.2(3) . . ?
O23 W6 O24 92.6(3) . . ?
O14 W6 O24 156.8(3) . . ?
O25 W6 O5 95.7(3) . . ?
O23 W6 O5 161.6(3) . . ?
O14 W6 O5 83.5(2) . . ?
O24 W6 O5 86.4(2) . . ?
O25 W6 O2 167.1(3) . . ?
O23 W6 O2 89.5(3) . . ?
O14 W6 O2 83.9(2) . . ?
O24 W6 O2 73.2(2) . . ?
O5 W6 O2 72.5(2) . . ?
O28 W7 O27 101.3(3) . . ?
O28 W7 O26 102.6(3) . . ?
O27 W7 O26 96.9(3) . . ?
O28 W7 O18 98.1(3) . . ?
O27 W7 O18 91.2(3) . . ?
O26 W7 O18 155.8(3) . . ?
O28 W7 O6 94.1(3) . . ?
O27 W7 O6 163.0(3) . . ?
O26 W7 O6 86.6(2) . . ?
O18 W7 O6 79.4(2) . . ?
O28 W7 O17 170.8(3) . . ?
O27 W7 O17 82.6(3) . . ?
O26 W7 O17 85.1(2) . . ?
O18 W7 O17 73.3(2) . . ?
O6 W7 O17 81.1(2) . . ?
O29 W8 O30 103.1(3) . . ?
O29 W8 O24 100.3(3) . . ?
O30 W8 O24 95.8(3) . . ?
O29 W8 O26 101.4(3) . . ?
O30 W8 O26 89.6(3) . . ?
O24 W8 O26 155.7(3) . . ?
O29 W8 O4 97.6(3) . . ?
O30 W8 O4 158.8(3) . . ?
O24 W8 O4 85.1(3) . . ?
O26 W8 O4 81.5(3) . . ?
O29 W8 O2 169.6(3) . . ?
O30 W8 O2 86.3(3) . . ?
O24 W8 O2 73.9(2) . . ?
O26 W8 O2 82.9(2) . . ?
O4 W8 O2 73.5(2) . . ?
O31 Ge O17 113.6(3) . . ?
O31 Ge O2 109.1(3) . . ?
O17 Ge O2 108.1(3) . . ?
O31 Ge O9 111.3(3) . . ?
O17 Ge O9 109.3(3) . . ?
O2 Ge O9 105.1(3) . . ?
O23 Cu1 O12 91.6(3) . . ?
O23 Cu1 N1 164.8(3) . . ?
O12 Cu1 N1 91.8(3) . . ?
O23 Cu1 N2 91.1(3) . . ?
O12 Cu1 N2 159.1(3) . . ?
N1 Cu1 N2 80.6(3) . . ?
O23 Cu1 O31 90.8(3) . . ?
O12 Cu1 O31 95.0(2) . . ?
N1 Cu1 O31 103.6(3) . . ?
N2 Cu1 O31 105.6(3) . . ?
O31 Cu2 O30 96.9(3) . . ?
O31 Cu2 N4 166.2(3) . . ?
O30 Cu2 N4 93.0(4) . . ?
O31 Cu2 N3 90.0(3) . . ?
O30 Cu2 N3 173.0(3) . . ?
N4 Cu2 N3 80.3(4) . . ?
O27 Cu3 O16 93.8(3) . . ?
O27 Cu3 N6 91.6(3) . . ?
O16 Cu3 N6 174.0(3) . . ?
O27 Cu3 N5 171.3(3) . . ?
O16 Cu3 N5 93.6(3) . . ?
N6 Cu3 N5 81.3(4) . . ?
O8 Cu4 O6 91.5(2) . . ?
O8 Cu4 N7 92.9(3) . . ?
O6 Cu4 N7 174.2(3) . . ?
O8 Cu4 N8 171.5(3) . . ?
O6 Cu4 N8 93.6(3) . . ?
N7 Cu4 N8 81.6(4) . . ?
O8 Cu4 O18 74.7(2) . . ?
O6 Cu4 O18 75.4(2) . . ?
N7 Cu4 O18 109.5(3) . . ?
N8 Cu4 O18 113.2(3) . . ?
N10 Cu5 N11 172.1(3) . . ?
N10 Cu5 O10 91.7(3) . . ?
N11 Cu5 O10 96.1(3) . . ?
N10 Cu5 N9 80.0(3) . . ?
N11 Cu5 N9 95.2(3) . . ?
O10 Cu5 N9 133.4(3) . . ?
N10 Cu5 N12 93.8(3) . . ?
N11 Cu5 N12 80.5(3) . . ?
O10 Cu5 N12 128.9(3) . . ?
N9 Cu5 N12 97.5(3) . . ?
Ge O2 W8 120.6(3) . . ?
Ge O2 W6 122.7(3) . . ?
W8 O2 W6 93.5(2) . . ?
Ge O2 W1 125.0(3) . . ?
W8 O2 W1 93.3(2) . . ?
W6 O2 W1 93.6(2) . . ?
W1 O3 W2 158.6(3) . . ?
W1 O4 W8 118.5(3) . . ?
W1 O5 W6 119.3(3) . . ?
W1 O6 Cu4 114.1(3) . . ?
W1 O6 W7 140.4(3) . . ?
Cu4 O6 W7 104.4(3) . . ?
W2 O7 W5 117.5(3) . . ?
W2 O8 Cu4 114.9(3) . . ?
W2 O8 W4 138.5(3) . . ?
Cu4 O8 W4 105.4(3) . . ?
Ge O9 W3 123.2(3) . . ?
Ge O9 W5 120.1(3) . . ?
W3 O9 W5 94.0(2) . . ?
Ge O9 W2 123.9(3) . . ?
W3 O9 W2 94.8(2) . . ?
W5 O9 W2 92.75(19) . . ?
W2 O10 Cu5 121.2(3) . . ?
W2 O10 W3 117.4(3) . . ?
Cu5 O10 W3 120.7(3) . . ?
W3 O12 Cu1 143.2(4) . . ?
W3 O14 W6 146.1(4) . . ?
W5 O15 W3 119.1(3) . . ?
W4 O16 Cu3 126.5(4) . . ?
Ge O17 W4 125.5(3) . . ?
Ge O17 W7 125.7(3) . . ?
W4 O17 W7 95.1(2) . . ?
W4 O18 W7 115.0(3) . . ?
W4 O18 Cu4 100.9(3) . . ?
W7 O18 Cu4 98.1(3) . . ?
W4 O19 W5 154.8(4) . . ?
W6 O23 Cu1 145.4(4) . . ?
W8 O24 W6 119.2(3) . . ?
W7 O26 W8 150.1(3) . . ?
W7 O27 Cu3 126.7(3) . . ?
W8 O30 Cu2 152.2(4) . . ?
Ge O31 Cu2 121.7(3) . . ?
Ge O31 Cu1 117.6(3) . . ?
Cu2 O31 Cu1 99.8(2) . . ?
N1 C1 C2 122.0(10) . . ?
N1 C1 H1A 119.0 . . ?
C2 C1 H1A 119.0 . . ?
C1 C2 C3 119.0(12) . . ?
C1 C2 H2A 120.5 . . ?
C3 C2 H2A 120.5 . . ?
C4 C3 C2 118.7(12) . . ?
C4 C3 H3A 120.6 . . ?
C2 C3 H3A 120.6 . . ?
C3 C4 C5 121.1(11) . . ?
C3 C4 H4A 119.4 . . ?
C5 C4 H4A 119.4 . . ?
N1 C5 C4 119.5(10) . . ?
N1 C5 C6 114.1(9) . . ?
C4 C5 C6 126.5(9) . . ?
N2 C6 C7 118.9(10) . . ?
N2 C6 C5 115.5(8) . . ?
C7 C6 C5 125.6(9) . . ?
C8 C7 C6 122.2(11) . . ?
C8 C7 H7A 118.9 . . ?
C6 C7 H7A 118.9 . . ?
C7 C8 C9 117.7(10) . . ?
C7 C8 H8A 121.1 . . ?
C9 C8 H8A 121.1 . . ?
C8 C9 C10 120.0(11) . . ?
C8 C9 H9A 120.0 . . ?
C10 C9 H9A 120.0 . . ?
N2 C10 C9 121.2(11) . . ?
N2 C10 H10A 119.4 . . ?
C9 C10 H10A 119.4 . . ?
N3 C11 C12 119.4(12) . . ?
N3 C11 H11A 120.3 . . ?
C12 C11 H11A 120.3 . . ?
C13 C12 C11 118.8(15) . . ?
C13 C12 H12A 120.6 . . ?
C11 C12 H12A 120.6 . . ?
C12 C13 C14 123.0(15) . . ?
C12 C13 H13A 118.5 . . ?
C14 C13 H13A 118.5 . . ?
C15 C14 C13 115.3(13) . . ?
C15 C14 H14A 122.3 . . ?
C13 C14 H14A 122.3 . . ?
N3 C15 C14 121.7(14) . . ?
N3 C15 C16 114.4(11) . . ?
C14 C15 C16 123.9(12) . . ?
N4 C16 C17 118.9(14) . . ?
N4 C16 C15 116.1(10) . . ?
C17 C16 C15 124.9(13) . . ?
C18 C17 C16 119.0(15) . . ?
C18 C17 H17A 120.5 . . ?
C16 C17 H17A 120.5 . . ?
C17 C18 C19 120.7(14) . . ?
C17 C18 H18A 119.7 . . ?
C19 C18 H18A 119.7 . . ?
C18 C19 C20 119.2(15) . . ?
C18 C19 H19A 120.4 . . ?
C20 C19 H19A 120.4 . . ?
N4 C20 C19 119.0(14) . . ?
N4 C20 H20A 120.5 . . ?
C19 C20 H20A 120.5 . . ?
N5 C21 C22 121.5(11) . . ?
N5 C21 H21A 119.2 . . ?
C22 C21 H21A 119.2 . . ?
C21 C22 C23 120.2(11) . . ?
C21 C22 H22A 119.9 . . ?
C23 C22 H22A 119.9 . . ?
C24 C23 C22 117.5(11) . . ?
C24 C23 H23A 121.3 . . ?
C22 C23 H23A 121.3 . . ?
C25 C24 C23 121.7(11) . . ?
C25 C24 H24A 119.1 . . ?
C23 C24 H24A 119.1 . . ?
C24 C25 N5 120.1(10) . . ?
C24 C25 C26 126.4(10) . . ?
N5 C25 C26 113.5(9) . . ?
N6 C26 C27 121.6(11) . . ?
N6 C26 C25 114.8(9) . . ?
C27 C26 C25 123.6(11) . . ?
C26 C27 C28 119.6(12) . . ?
C26 C27 H27A 120.2 . . ?
C28 C27 H27A 120.2 . . ?
C29 C28 C27 117.8(11) . . ?
C29 C28 H28A 121.1 . . ?
C27 C28 H28A 121.1 . . ?
C28 C29 C30 121.3(12) . . ?
C28 C29 H29A 119.4 . . ?
C30 C29 H29A 119.4 . . ?
N6 C30 C29 119.7(12) . . ?
N6 C30 H30A 120.1 . . ?
C29 C30 H30A 120.1 . . ?
N7 C31 C32 122.2(11) . . ?
N7 C31 H31A 118.9 . . ?
C32 C31 H31A 118.9 . . ?
C31 C32 C33 118.8(13) . . ?
C31 C32 H32A 120.6 . . ?
C33 C32 H32A 120.6 . . ?
C34 C33 C32 119.3(11) . . ?
C34 C33 H33A 120.3 . . ?
C32 C33 H33A 120.3 . . ?
C33 C34 C35 118.9(12) . . ?
C33 C34 H34A 120.5 . . ?
C35 C34 H34A 120.5 . . ?
N7 C35 C34 121.1(12) . . ?
N7 C35 C36 116.4(8) . . ?
C34 C35 C36 122.5(11) . . ?
N8 C36 C37 120.2(11) . . ?
N8 C36 C35 114.3(9) . . ?
C37 C36 C35 125.5(10) . . ?
C38 C37 C36 119.3(11) . . ?
C38 C37 H37A 120.4 . . ?
C36 C37 H37A 120.4 . . ?
C37 C38 C39 119.9(12) . . ?
C37 C38 H38A 120.1 . . ?
C39 C38 H38A 120.1 . . ?
C40 C39 C38 119.1(13) . . ?
C40 C39 H39A 120.5 . . ?
C38 C39 H39A 120.5 . . ?
N8 C40 C39 121.3(10) . . ?
N8 C40 H40A 119.3 . . ?
C39 C40 H40A 119.3 . . ?
N9 C41 C42 122.3(10) . . ?
N9 C41 H41A 118.9 . . ?
C42 C41 H41A 118.9 . . ?
C43 C42 C41 118.5(10) . . ?
C43 C42 H42A 120.7 . . ?
C41 C42 H42A 120.7 . . ?
C44 C43 C42 119.3(9) . . ?
C44 C43 H43A 120.4 . . ?
C42 C43 H43A 120.4 . . ?
C43 C44 C45 119.3(10) . . ?
C43 C44 H44A 120.4 . . ?
C45 C44 H44A 120.4 . . ?
N9 C45 C44 121.5(9) . . ?
N9 C45 C46 115.4(8) . . ?
C44 C45 C46 123.1(9) . . ?
N10 C46 C47 119.8(8) . . ?
N10 C46 C45 114.3(8) . . ?
C47 C46 C45 125.9(8) . . ?
C48 C47 C46 119.6(9) . . ?
C48 C47 H47A 120.2 . . ?
C46 C47 H47A 120.2 . . ?
C49 C48 C47 120.3(10) . . ?
C49 C48 H48A 119.8 . . ?
C47 C48 H48A 119.8 . . ?
C48 C49 C50 119.6(10) . . ?
C48 C49 H49A 120.2 . . ?
C50 C49 H49A 120.2 . . ?
N10 C50 C49 121.1(9) . . ?
N10 C50 H50A 119.4 . . ?
C49 C50 H50A 119.4 . . ?
N11 C51 C52 122.2(9) . . ?
N11 C51 H51A 118.9 . . ?
C52 C51 H51A 118.9 . . ?
C53 C52 C51 119.3(10) . . ?
C53 C52 H52A 120.4 . . ?
C51 C52 H52A 120.4 . . ?
C52 C53 C54 119.6(10) . . ?
C52 C53 H53A 120.2 . . ?
C54 C53 H53A 120.2 . . ?
C55 C54 C53 119.6(9) . . ?
C55 C54 H54A 120.2 . . ?
C53 C54 H54A 120.2 . . ?
C54 C55 N11 119.5(9) . . ?
C54 C55 C56 124.9(9) . . ?
N11 C55 C56 115.6(8) . . ?
N12 C56 C57 121.3(9) . . ?
N12 C56 C55 115.4(8) . . ?
C57 C56 C55 123.2(9) . . ?
C56 C57 C58 119.4(11) . . ?
C56 C57 H57A 120.3 . . ?
C58 C57 H57A 120.3 . . ?
C57 C58 C59 118.4(10) . . ?
C57 C58 H58A 120.8 . . ?
C59 C58 H58A 120.8 . . ?
C60 C59 C58 119.1(10) . . ?
C60 C59 H59A 120.5 . . ?
C58 C59 H59A 120.5 . . ?
C59 C60 N12 123.1(10) . . ?
C59 C60 H60A 118.5 . . ?
N12 C60 H60A 118.5 . . ?
C1 N1 C5 119.6(9) . . ?
C1 N1 Cu1 125.1(6) . . ?
C5 N1 Cu1 115.1(7) . . ?
C10 N2 C6 120.0(9) . . ?
C10 N2 Cu1 125.5(7) . . ?
C6 N2 Cu1 114.5(7) . . ?
C15 N3 C11 121.7(11) . . ?
C15 N3 Cu2 115.3(9) . . ?
C11 N3 Cu2 123.0(8) . . ?
C20 N4 C16 123.1(11) . . ?
C20 N4 Cu2 123.1(9) . . ?
C16 N4 Cu2 113.7(8) . . ?
C21 N5 C25 118.9(10) . . ?
C21 N5 Cu3 126.4(7) . . ?
C25 N5 Cu3 114.4(7) . . ?
C26 N6 C30 119.9(10) . . ?
C26 N6 Cu3 114.2(8) . . ?
C30 N6 Cu3 125.2(8) . . ?
C31 N7 C35 119.6(9) . . ?
C31 N7 Cu4 126.3(7) . . ?
C35 N7 Cu4 113.9(7) . . ?
C40 N8 C36 120.2(9) . . ?
C40 N8 Cu4 126.0(7) . . ?
C36 N8 Cu4 113.7(8) . . ?
C41 N9 C45 119.0(8) . . ?
C41 N9 Cu5 128.0(7) . . ?
C45 N9 Cu5 112.8(6) . . ?
C50 N10 C46 119.4(8) . . ?
C50 N10 Cu5 123.8(6) . . ?
C46 N10 Cu5 116.7(6) . . ?
C51 N11 C55 119.7(8) . . ?
C51 N11 Cu5 124.8(6) . . ?
C55 N11 Cu5 115.5(6) . . ?
C56 N12 C60 118.6(8) . . ?
C56 N12 Cu5 112.5(6) . . ?
C60 N12 Cu5 128.5(7) . . ?

loop_
_geom_bond_atom_site_label_1
_geom_bond_atom_site_label_2
_geom_bond_distance
_geom_bond_site_symmetry_2
_geom_bond_publ_flag
W1 O1 1.728(6) . ?
W1 O5 1.876(6) . ?
W1 O4 1.892(6) . ?
W1 O3 1.913(6) . ?
W1 O6 1.967(6) . ?
W1 O2 2.317(5) . ?
W2 O11 1.708(6) . ?
W2 O7 1.837(6) . ?
W2 O8 1.927(6) . ?
W2 O3 1.936(6) . ?
W2 O10 1.941(6) . ?
W2 O9 2.386(5) . ?
W3 O13 1.725(6) . ?
W3 O12 1.770(6) . ?
W3 O14 1.907(6) . ?
W3 O15 1.948(6) . ?
W3 O10 2.078(6) . ?
W3 O9 2.276(6) . ?
W4 O20 1.734(6) . ?
W4 O16 1.793(6) . ?
W4 O19 1.870(6) . ?
W4 O18 1.968(6) . ?
W4 O8 2.134(6) . ?
W4 O17 2.223(6) . ?
W5 O22 1.729(7) . ?
W5 O21 1.743(6) . ?
W5 O15 1.939(6) . ?
W5 O19 1.954(6) . ?
W5 O7 2.131(6) . ?
W5 O9 2.305(6) . ?
W6 O25 1.741(6) . ?
W6 O23 1.788(6) . ?
W6 O14 1.933(6) . ?
W6 O24 1.942(7) . ?
W6 O5 2.020(6) . ?
W6 O2 2.298(6) . ?
W7 O28 1.712(6) . ?
W7 O27 1.799(7) . ?
W7 O26 1.873(6) . ?
W7 O18 1.979(6) . ?
W7 O6 2.087(6) . ?
W7 O17 2.287(6) . ?
W8 O29 1.720(7) . ?
W8 O30 1.802(7) . ?
W8 O24 1.923(6) . ?
W8 O26 1.957(6) . ?
W8 O4 1.998(6) . ?
W8 O2 2.280(6) . ?
Ge O31 1.733(6) . ?
Ge O17 1.743(6) . ?
Ge O2 1.761(6) . ?
Ge O9 1.761(6) . ?
Cu1 O23 1.935(7) . ?
Cu1 O12 1.939(6) . ?
Cu1 N1 1.994(8) . ?
Cu1 N2 2.018(8) . ?
Cu1 O31 2.265(6) . ?
Cu2 O31 1.885(6) . ?
Cu2 O30 1.925(7) . ?
Cu2 N4 2.008(9) . ?
Cu2 N3 2.021(10) . ?
Cu3 O27 1.923(7) . ?
Cu3 O16 1.936(6) . ?
Cu3 N6 1.978(9) . ?
Cu3 N5 1.985(9) . ?
Cu4 O8 1.970(6) . ?
Cu4 O6 1.972(6) . ?
Cu4 N7 2.009(8) . ?
Cu4 N8 2.014(8) . ?
Cu4 O18 2.261(6) . ?
Cu5 N10 1.966(7) . ?
Cu5 N11 1.981(7) . ?
Cu5 O10 2.002(6) . ?
Cu5 N9 2.100(8) . ?
Cu5 N12 2.110(8) . ?
C1 N1 1.340(13) . ?
C1 C2 1.377(17) . ?
C1 H1A 0.9300 . ?
C2 C3 1.390(17) . ?
C2 H2A 0.9300 . ?
C3 C4 1.362(17) . ?
C3 H3A 0.9300 . ?
C4 C5 1.385(15) . ?
C4 H4A 0.9300 . ?
C5 N1 1.369(12) . ?
C5 C6 1.458(15) . ?
C6 N2 1.346(12) . ?
C6 C7 1.393(13) . ?
C7 C8 1.335(16) . ?
C7 H7A 0.9300 . ?
C8 C9 1.367(17) . ?
C8 H8A 0.9300 . ?
C9 C10 1.384(15) . ?
C9 H9A 0.9300 . ?
C10 N2 1.323(13) . ?
C10 H10A 0.9300 . ?
C11 N3 1.340(15) . ?
C11 C12 1.409(18) . ?
C11 H11A 0.9300 . ?
C12 C13 1.33(2) . ?
C12 H12A 0.9300 . ?
C13 C14 1.41(2) . ?
C13 H13A 0.9300 . ?
C14 C15 1.399(18) . ?
C14 H14A 0.9300 . ?
C15 N3 1.332(14) . ?
C15 C16 1.453(19) . ?
C16 N4 1.357(15) . ?
C16 C17 1.392(17) . ?
C17 C18 1.37(2) . ?
C17 H17A 0.9300 . ?
C18 C19 1.38(2) . ?
C18 H18A 0.9300 . ?
C19 C20 1.389(17) . ?
C19 H19A 0.9300 . ?
C20 N4 1.336(16) . ?
C20 H20A 0.9300 . ?
C21 N5 1.348(14) . ?
C21 C22 1.356(17) . ?
C21 H21A 0.9300 . ?
C22 C23 1.372(16) . ?
C22 H22A 0.9300 . ?
C23 C24 1.368(16) . ?
C23 H23A 0.9300 . ?
C24 C25 1.352(15) . ?
C24 H24A 0.9300 . ?
C25 N5 1.356(12) . ?
C25 C26 1.475(15) . ?
C26 N6 1.343(14) . ?
C26 C27 1.379(15) . ?
C27 C28 1.394(17) . ?
C27 H27A 0.9300 . ?
C28 C29 1.363(18) . ?
C28 H28A 0.9300 . ?
C29 C30 1.395(16) . ?
C29 H29A 0.9300 . ?
C30 N6 1.348(14) . ?
C30 H30A 0.9300 . ?
C31 N7 1.339(14) . ?
C31 C32 1.370(15) . ?
C31 H31A 0.9300 . ?
C32 C33 1.385(19) . ?
C32 H32A 0.9300 . ?
C33 C34 1.38(2) . ?
C33 H33A 0.9300 . ?
C34 C35 1.394(14) . ?
C34 H34A 0.9300 . ?
C35 N7 1.340(13) . ?
C35 C36 1.467(16) . ?
C36 N8 1.369(12) . ?
C36 C37 1.378(16) . ?
C37 C38 1.369(19) . ?
C37 H37A 0.9300 . ?
C38 C39 1.392(18) . ?
C38 H38A 0.9300 . ?
C39 C40 1.363(15) . ?
C39 H39A 0.9300 . ?
C40 N8 1.338(13) . ?
C40 H40A 0.9300 . ?
C41 N9 1.337(13) . ?
C41 C42 1.387(14) . ?
C41 H41A 0.9300 . ?
C42 C43 1.388(16) . ?
C42 H42A 0.9300 . ?
C43 C44 1.374(15) . ?
C43 H43A 0.9300 . ?
C44 C45 1.388(12) . ?
C44 H44A 0.9300 . ?
C45 N9 1.349(12) . ?
C45 C46 1.472(13) . ?
C46 N10 1.372(11) . ?
C46 C47 1.376(13) . ?
C47 C48 1.363(14) . ?
C47 H47A 0.9300 . ?
C48 C49 1.350(14) . ?
C48 H48A 0.9300 . ?
C49 C50 1.371(14) . ?
C49 H49A 0.9300 . ?
C50 N10 1.344(11) . ?
C50 H50A 0.9300 . ?
C51 N11 1.323(11) . ?
C51 C52 1.379(14) . ?
C51 H51A 0.9300 . ?
C52 C53 1.358(15) . ?
C52 H52A 0.9300 . ?
C53 C54 1.392(15) . ?
C53 H53A 0.9300 . ?
C54 C55 1.382(13) . ?
C54 H54A 0.9300 . ?
C55 N11 1.382(12) . ?
C55 C56 1.467(13) . ?
C56 N12 1.348(12) . ?
C56 C57 1.391(14) . ?
C57 C58 1.389(16) . ?
C57 H57A 0.9300 . ?
C58 C59 1.401(17) . ?
C58 H58A 0.9300 . ?
C59 C60 1.353(15) . ?
C59 H59A 0.9300 . ?
C60 N12 1.355(12) . ?
C60 H60A 0.9300 . ?
